data_2300163
loop_
_publ_author_name
'Jeong, Il-Kyoung'
'Hur, N.'
'Proffen, Th.'

_publ_section_title
;
 High-temperature structural evolution of hexagonal multiferroic
 YMnO~3~ and YbMnO~3~
;
_journal_coeditor_code KO5041
_journal_issue 4
_journal_name_full 'Journal of Applied Crystallography'
_journal_page_first 730
_journal_page_last 734
_journal_paper_doi 10.1107/S0021889807025101
_journal_volume 40
_journal_year 2007
_chemical_formula_sum 'Mn O3 Yb'
_chemical_formula_weight 275.97
_chemical_name_systematic ' ?'
_space_group_IT_number 185
_symmetry_cell_setting hexagonal
_symmetry_space_group_name_Hall 'P 6c -2'
_symmetry_space_group_name_H-M 'P 63 c m'
_audit_creation_date 2007-02-03T16:03
_audit_creation_method 'from EXP file using GSAS2CIF'
_audit_update_record ' 2007-02-03T16:03  Initial CIF as created by GSAS2CIF'
_cell_angle_alpha 90.0
_cell_angle_beta 90.0
_cell_angle_gamma 120.0
_cell_formula_units_Z 6
_cell_length_a 6.132019(33)
_cell_length_b 6.132019
_cell_length_c 11.38556(12)
_cell_volume 370.759(4)
_computing_structure_refinement GSAS
_diffrn_radiation_probe neutron
_exptl_absorpt_correction_T_max 0.93445
_exptl_absorpt_correction_T_min 0.70540
_exptl_absorpt_process_details
;   GSAS Absorption/surface roughness correction: function number 0
 Debye-Scherrer absorption correction
Term (= MU.r/wave) =     0.42496E-01
Correction is not refined.
;
_pd_block_id 2007-02-03T16:03|YBMO-1000K|ybmno3-1000k|1
_pd_calc_method 'Rietveld Refinement'
_pd_instr_location ' ?'
_pd_meas_2theta_fixed 148.
_pd_meas_number_of_points 4888
_pd_phase_name 'YbMnO3 1000K'
_pd_proc_info_datetime 2007-02-03T16:03:26
_pd_proc_info_excluded_regions ' ?'
_pd_proc_ls_background_function
;   GSAS Background function number 7 with 15 terms.
 Linear interpolation
      1:   0.526725     2:   0.486738     3:   0.440959     4:   0.434004    
      5:   0.410003     6:   0.394718     7:   0.403923     8:   0.404579    
      9:   0.419840    10:   0.387649    11:   0.464335    12:   0.432354    
     13:   0.484822    14:   0.465887    15:   0.434145    
;
_pd_proc_ls_peak_cutoff 0.01000
_pd_proc_ls_profile_function
;
 TOF Profile function number 1 with  12 terms
 Profile coefficients for Von Dreele,
 Jorgensen & Windsor convolution function
  J. Appl. Cryst., 15,581-589(1982)
  Modified by Von Dreele - unpublished (1983).
 Peak tails are ignored  where the intensity is below 0.0100 times the peak
   Aniso. broadening axis   0.0   0.0   1.0
;
_pd_proc_ls_prof_R_factor 0.0203
_pd_proc_ls_prof_wR_expected 0.0084
_pd_proc_ls_prof_wR_factor 0.0268
_pd_proc_number_of_points 4888
_pd_spec_mounting ' ?'
_refine_ls_goodness_of_fit_all 3.21
_refine_ls_matrix_type full
_refine_ls_number_parameters 20
_refine_ls_number_restraints 0
_refine_ls_R_Fsqd_factor 0.11142
_refine_ls_shift/su_max 0.03
_refine_ls_shift/su_mean 0.01
_reflns_d_resolution_high 0.500
_reflns_d_resolution_low 2.699
_reflns_limit_h_max 10
_reflns_limit_h_min 0
_reflns_limit_k_max 6
_reflns_limit_k_min 0
_reflns_limit_l_max 22
_reflns_limit_l_min 0
_reflns_number_total 595
_cod_data_source_file ko5041.cif
_cod_data_source_block YBMO-1000K
_cod_depositor_comments
;
The following automatic conversions were performed:
'_geom_bond_publ_flag' value 'N' changed to 'n' according to
'/home/saulius/struct/CIF-dictionaries/cif_core.dic' dictionary named
'cif_core.dic' version 2.4.1 from 2010-06-29 (58
times).

'_geom_angle_publ_flag' value 'N' changed to 'n' according to
'/home/saulius/struct/CIF-dictionaries/cif_core.dic' dictionary named
'cif_core.dic' version 2.4.1 from 2010-06-29 (190 times).

Automatic conversion script
Id: cif_fix_enum 1527 2010-12-29 10:47:43Z saulius 

The following automatic conversions were performed:

'_geom_bond_publ_flag' value 'N' changed to 'n' according to
/home/saulius/struct/CIF-dictionaries/cif_core.dic dictionary named
'cif_core.dic' version 2.4.1 from 2010-06-29 (58
times).

'_geom_angle_publ_flag' value 'N' changed to 'n' according
to /home/saulius/struct/CIF-dictionaries/cif_core.dic dictionary
named 'cif_core.dic' version 2.4.1 from 2010-06-29 (190 times).

Automatic conversion script
Id: cif_fix_values 1715 2011-07-08 13:25:40Z adriana 
;
_cod_database_code 2300163
_gsas_exptl_extinct_corr_t_min 1.00000
_gsas_exptl_extinct_corr_t_max 1.00000

loop_
_symmetry_equiv_pos_site_id
_symmetry_equiv_pos_as_xyz
1 +x,+y,+z
2 x-y,+x,+z+1/2
3 -y,x-y,+z
4 -x,-y,+z+1/2
5 y-x,-x,+z
6 +y,y-x,+z+1/2
7 y-x,+y,+z+1/2
8 -x,y-x,+z
9 -y,-x,+z+1/2
10 x-y,-y,+z
11 +x,x-y,+z+1/2
12 +y,+x,+z

loop_
_atom_site_type_symbol
_atom_site_label
_atom_site_fract_x
_atom_site_fract_y
_atom_site_fract_z
_atom_site_occupancy
_atom_site_thermal_displace_type
_atom_site_U_iso_or_equiv
_atom_site_symmetry_multiplicity
Yb YB1 0.0 0.0 0.2729(6) 1.0 Uiso 0.0132(4) 2
Yb YB2 0.33333 0.66667 0.2350(5) 1.0 Uiso 0.01536(34) 4
Mn Mn3 0.3465(16) 0.0 0.0 1.0 Uiso 0.0106(7) 6
O O4 0.3061(6) 0.0 0.1631(6) 1.0 Uiso 0.0198(6) 6
O O5 0.6497(6) 0.0 0.3339(6) 1.0 Uiso 0.0123(5) 6
O O6 0.0 0.0 0.4961(7) 1.0 Uiso 0.0218(20) 2
O O7 0.33333 0.66667 0.0230(5) 1.0 Uiso 0.0143(7) 4

loop_
_atom_type_symbol
_atom_type_number_in_cell
_atom_type_scat_length_neutron
_atom_type_scat_source
Yb 6.0 1.2279 International_Tables_Vol_C
Mn 6.0 -0.3750 International_Tables_Vol_C
O 18.0 0.5805 International_Tables_Vol_C

loop_
_geom_angle_atom_site_label_1
_geom_angle_atom_site_label_2
_geom_angle_atom_site_label_3
_geom_angle
_geom_angle_site_symmetry_1
_geom_angle_site_symmetry_2
_geom_angle_site_symmetry_3
_geom_angle_publ_flag
YB2 YB1 YB2 118.563(14) 1_445 . 1_545 n
YB2 YB1 YB2 118.562(14) 1_445 . 1_555 n
YB2 YB1 YB2 59.517(5) 1_445 . 8_545 n
YB2 YB1 YB2 59.516(5) 1_445 . 8_555 n
YB2 YB1 YB2 166.13(7) 1_445 . 8_655 n
YB2 YB1 O4 130.44(11) 1_445 . 1_555 n
YB2 YB1 O4 86.162(26) 1_445 . 3_555 n
YB2 YB1 O4 38.51(6) 1_445 . 5_555 n
YB2 YB1 O5 38.66(7) 1_445 . 1_455 n
YB2 YB1 O5 92.129(12) 1_445 . 3_545 n
YB2 YB1 O5 148.78(5) 1_445 . 5_665 n
YB2 YB1 O6 96.937(33) 1_445 . 1_555 n
YB2 YB1 YB2 118.563(14) 1_545 . 1_555 n
YB2 YB1 YB2 59.516(5) 1_545 . 8_545 n
YB2 YB1 YB2 166.13(7) 1_545 . 8_555 n
YB2 YB1 YB2 59.517(5) 1_545 . 8_655 n
YB2 YB1 O4 38.51(6) 1_545 . 1_555 n
YB2 YB1 O4 130.44(11) 1_545 . 3_555 n
YB2 YB1 O4 86.162(26) 1_545 . 5_555 n
YB2 YB1 O5 148.78(5) 1_545 . 1_455 n
YB2 YB1 O5 38.66(7) 1_545 . 3_545 n
YB2 YB1 O5 92.129(12) 1_545 . 5_665 n
YB2 YB1 O6 96.938(33) 1_545 . 1_555 n
YB2 YB1 YB2 166.13(7) 1_555 . 8_545 n
YB2 YB1 YB2 59.515(5) 1_555 . 8_555 n
YB2 YB1 YB2 59.516(5) 1_555 . 8_655 n
YB2 YB1 O4 86.162(26) 1_555 . 1_555 n
YB2 YB1 O4 38.51(6) 1_555 . 3_555 n
YB2 YB1 O4 130.44(11) 1_555 . 5_555 n
YB2 YB1 O5 92.128(12) 1_555 . 1_455 n
YB2 YB1 O5 148.78(5) 1_555 . 3_545 n
YB2 YB1 O5 38.66(7) 1_555 . 5_665 n
YB2 YB1 O6 96.937(33) 1_555 . 1_555 n
YB2 YB1 YB2 118.563(14) 8_545 . 8_555 n
YB2 YB1 YB2 118.563(14) 8_545 . 8_655 n
YB2 YB1 O4 86.162(26) 8_545 . 1_555 n
YB2 YB1 O4 130.44(11) 8_545 . 3_555 n
YB2 YB1 O4 38.51(6) 8_545 . 5_555 n
YB2 YB1 O5 92.129(12) 8_545 . 1_455 n
YB2 YB1 O5 38.66(7) 8_545 . 3_545 n
YB2 YB1 O5 148.78(5) 8_545 . 5_665 n
YB2 YB1 O6 96.938(33) 8_545 . 1_555 n
YB2 YB1 YB2 118.562(14) 8_555 . 8_655 n
YB2 YB1 O4 130.44(11) 8_555 . 1_555 n
YB2 YB1 O4 38.51(6) 8_555 . 3_555 n
YB2 YB1 O4 86.162(26) 8_555 . 5_555 n
YB2 YB1 O5 38.66(7) 8_555 . 1_455 n
YB2 YB1 O5 148.78(5) 8_555 . 3_545 n
YB2 YB1 O5 92.128(12) 8_555 . 5_665 n
YB2 YB1 O6 96.937(33) 8_555 . 1_555 n
YB2 YB1 O4 38.51(6) 8_655 . 1_555 n
YB2 YB1 O4 86.161(26) 8_655 . 3_555 n
YB2 YB1 O4 130.44(11) 8_655 . 5_555 n
YB2 YB1 O5 148.78(5) 8_655 . 1_455 n
YB2 YB1 O5 92.129(12) 8_655 . 3_545 n
YB2 YB1 O5 38.66(7) 8_655 . 5_665 n
YB2 YB1 O6 96.937(33) 8_655 . 1_555 n
O4 YB1 O4 92.25(16) 1_555 . 3_555 n
O4 YB1 O4 92.25(16) 1_555 . 5_555 n
O4 YB1 O5 164.26(23) 1_555 . 1_455 n
O4 YB1 O5 76.96(6) 1_555 . 3_545 n
O4 YB1 O5 76.96(6) 1_555 . 5_665 n
O4 YB1 O6 123.65(12) 1_555 . 1_555 n
O4 YB1 O4 92.25(16) 3_555 . 5_555 n
O4 YB1 O5 76.96(6) 3_555 . 1_455 n
O4 YB1 O5 164.26(23) 3_555 . 3_545 n
O4 YB1 O5 76.96(6) 3_555 . 5_665 n
O4 YB1 O6 123.65(12) 3_555 . 1_555 n
O4 YB1 O5 76.96(6) 5_555 . 1_455 n
O4 YB1 O5 76.96(6) 5_555 . 3_545 n
O4 YB1 O5 164.26(23) 5_555 . 5_665 n
O4 YB1 O6 123.65(12) 5_555 . 1_555 n
O5 YB1 O5 110.98(12) 1_455 . 3_545 n
O5 YB1 O5 110.98(12) 1_455 . 5_665 n
O5 YB1 O6 72.09(13) 1_455 . 1_555 n
O5 YB1 O5 110.98(12) 3_545 . 5_665 n
O5 YB1 O6 72.09(13) 3_545 . 1_555 n
O5 YB1 O6 72.09(13) 5_665 . 1_555 n
YB1 YB2 YB1 118.563(14) 1_555 . 1_565 n
YB1 YB2 YB1 118.562(14) 1_555 . 1_665 n
YB1 YB2 YB2 60.2424(23) 1_555 . 8_555 n
YB1 YB2 YB2 60.2419(23) 1_555 . 8_655 n
YB1 YB2 YB2 173.063(33) 1_555 . 8_665 n
YB1 YB2 O4 144.35(7) 1_555 . 1_565 n
YB1 YB2 O4 37.92(11) 1_555 . 3_555 n
YB1 YB2 O4 96.09(7) 1_555 . 5_665 n
YB1 YB2 O5 135.08(8) 1_555 . 1_565 n
YB1 YB2 O5 84.35(8) 1_555 . 3_555 n
YB1 YB2 O5 38.02(9) 1_555 . 5_665 n
YB1 YB2 O7 96.937(33) 1_555 . 1_555 n
YB1 YB2 YB1 118.563(14) 1_565 . 1_665 n
YB1 YB2 YB2 60.2419(23) 1_565 . 8_555 n
YB1 YB2 YB2 173.062(33) 1_565 . 8_655 n
YB1 YB2 YB2 60.2424(23) 1_565 . 8_665 n
YB1 YB2 O4 37.92(11) 1_565 . 1_565 n
YB1 YB2 O4 96.10(7) 1_565 . 3_555 n
YB1 YB2 O4 144.35(7) 1_565 . 5_665 n
YB1 YB2 O5 84.35(8) 1_565 . 1_565 n
YB1 YB2 O5 38.02(9) 1_565 . 3_555 n
YB1 YB2 O5 135.09(8) 1_565 . 5_665 n
YB1 YB2 O7 96.938(33) 1_565 . 1_555 n
YB1 YB2 YB2 173.063(33) 1_665 . 8_555 n
YB1 YB2 YB2 60.2409(23) 1_665 . 8_655 n
YB1 YB2 YB2 60.2419(23) 1_665 . 8_665 n
YB1 YB2 O4 96.09(7) 1_665 . 1_565 n
YB1 YB2 O4 144.35(7) 1_665 . 3_555 n
YB1 YB2 O4 37.92(11) 1_665 . 5_665 n
YB1 YB2 O5 38.02(9) 1_665 . 1_565 n
YB1 YB2 O5 135.09(8) 1_665 . 3_555 n
YB1 YB2 O5 84.35(8) 1_665 . 5_665 n
YB1 YB2 O7 96.937(33) 1_665 . 1_555 n
YB2 YB2 YB2 120.0005 8_555 . 8_655 n
YB2 YB2 YB2 120.0005 8_555 . 8_665 n
YB2 YB2 O4 86.37(8) 8_555 . 1_565 n
YB2 YB2 O4 39.20(7) 8_555 . 3_555 n
YB2 YB2 O4 146.96(10) 8_555 . 5_665 n
YB2 YB2 O5 137.20(9) 8_555 . 1_565 n
YB2 YB2 O5 39.36(8) 8_555 . 3_555 n
YB2 YB2 O5 92.26(8) 8_555 . 5_665 n
YB2 YB2 O7 90.0004 8_555 . 1_555 n
YB2 YB2 YB2 119.999 8_655 . 8_665 n
YB2 YB2 O4 146.96(10) 8_655 . 1_565 n
YB2 YB2 O4 86.37(8) 8_655 . 3_555 n
YB2 YB2 O4 39.20(7) 8_655 . 5_665 n
YB2 YB2 O5 92.26(8) 8_655 . 1_565 n
YB2 YB2 O5 137.20(9) 8_655 . 3_555 n
YB2 YB2 O5 39.36(8) 8_655 . 5_665 n
YB2 YB2 O7 89.9992 8_655 . 1_555 n
YB2 YB2 O4 39.20(7) 8_665 . 1_565 n
YB2 YB2 O4 146.96(10) 8_665 . 3_555 n
YB2 YB2 O4 86.37(8) 8_665 . 5_665 n
YB2 YB2 O5 39.36(8) 8_665 . 1_565 n
YB2 YB2 O5 92.26(8) 8_665 . 3_555 n
YB2 YB2 O5 137.20(9) 8_665 . 5_665 n
YB2 YB2 O7 90.0004 8_665 . 1_555 n
O4 YB2 O4 107.89(11) 1_565 . 3_555 n
O4 YB2 O4 107.89(11) 1_565 . 5_665 n
O4 YB2 O5 77.63(9) 1_565 . 1_565 n
O4 YB2 O5 75.75(14) 1_565 . 3_555 n
O4 YB2 O5 171.49(18) 1_565 . 5_665 n
O4 YB2 O7 68.99(11) 1_565 . 1_555 n
O4 YB2 O4 107.89(11) 3_555 . 5_665 n
O4 YB2 O5 171.49(18) 3_555 . 1_565 n
O4 YB2 O5 77.63(9) 3_555 . 3_555 n
O4 YB2 O5 75.75(14) 3_555 . 5_665 n
O4 YB2 O7 68.99(11) 3_555 . 1_555 n
O4 YB2 O5 75.75(14) 5_665 . 1_565 n
O4 YB2 O5 171.49(18) 5_665 . 3_555 n
O4 YB2 O5 77.62(9) 5_665 . 5_665 n
O4 YB2 O7 68.99(11) 5_665 . 1_555 n
O5 YB2 O5 97.92(12) 1_565 . 3_555 n
O5 YB2 O5 97.92(12) 1_565 . 5_665 n
O5 YB2 O7 119.43(9) 1_565 . 1_555 n
O5 YB2 O5 97.92(12) 3_555 . 5_665 n
O5 YB2 O7 119.43(9) 3_555 . 1_555 n
O5 YB2 O7 119.43(9) 5_665 . 1_555 n
O4 Mn3 O5 173.1(6) 1_555 . 4_654 n
O4 Mn3 O6 83.61(29) 1_555 . 2_554 n
O4 Mn3 O7 86.16(23) 1_555 . 1_545 n
O4 Mn3 O7 86.16(23) 1_555 . 8_655 n
O5 Mn3 O6 89.5(4) 4_654 . 2_554 n
O5 Mn3 O7 97.12(21) 4_654 . 1_545 n
O5 Mn3 O7 97.12(21) 4_654 . 8_655 n
O6 Mn3 O7 117.92(23) 2_554 . 1_545 n
O6 Mn3 O7 117.92(23) 2_554 . 8_655 n
O7 Mn3 O7 122.2(5) 1_545 . 8_655 n
YB1 O4 YB2 103.57(14) 1_555 . 1_545 n
YB1 O4 YB2 103.57(14) 1_555 . 8_655 n
YB1 O4 Mn3 131.25(31) 1_555 . 1_555 n
YB2 O4 YB2 101.60(14) 1_545 . 8_655 n
YB2 O4 Mn3 106.65(21) 1_545 . 1_555 n
YB2 O4 Mn3 106.65(21) 8_655 . 1_555 n
YB1 O5 YB2 103.32(13) 1_655 . 1_545 n
YB1 O5 YB2 103.32(13) 1_655 . 8_655 n
YB1 O5 Mn3 107.2(4) 1_655 . 4_655 n
YB2 O5 YB2 101.28(16) 1_545 . 8_655 n
YB2 O5 Mn3 119.76(18) 1_545 . 4_655 n
YB2 O5 Mn3 119.76(18) 8_655 . 4_655 n
YB1 O6 Mn3 91.20(21) 1_555 . 2_555 n
YB1 O6 Mn3 91.20(21) 1_555 . 4_555 n
YB1 O6 Mn3 91.20(21) 1_555 . 6_555 n
Mn3 O6 Mn3 119.956(15) 2_555 . 4_555 n
Mn3 O6 Mn3 119.956(15) 2_555 . 6_555 n
Mn3 O6 Mn3 119.956(15) 4_555 . 6_555 n
YB2 O7 Mn3 97.45(17) 1_555 . 1_565 n
YB2 O7 Mn3 97.45(17) 1_555 . 3_555 n
YB2 O7 Mn3 97.45(17) 1_555 . 5_665 n
Mn3 O7 Mn3 118.34(7) 1_565 . 3_555 n
Mn3 O7 Mn3 118.34(7) 1_565 . 5_665 n
Mn3 O7 Mn3 118.34(7) 3_555 . 5_665 n

loop_
_geom_bond_atom_site_label_1
_geom_bond_atom_site_label_2
_geom_bond_distance
_geom_bond_site_symmetry_1
_geom_bond_site_symmetry_2
_geom_bond_publ_flag
YB1 YB2 3.56645(25) . 1_445 n
YB1 YB2 3.56640(25) . 1_545 n
YB1 YB2 3.56645(25) . 1_555 n
YB1 YB2 3.56640(25) . 8_545 n
YB1 YB2 3.56645(25) . 8_555 n
YB1 YB2 3.56645(25) . 8_655 n
YB1 Mn3 3.347(9) . 2_555 n
YB1 Mn3 3.347(9) . 4_555 n
YB1 Mn3 3.347(9) . 6_555 n
YB1 O4 2.255(4) . 1_555 n
YB1 O4 2.255(4) . 3_555 n
YB1 O4 2.255(4) . 5_555 n
YB1 O5 2.258(4) . 1_455 n
YB1 O5 2.258(4) . 3_545 n
YB1 O5 2.258(4) . 5_665 n
YB1 O6 2.541(5) . 1_555 n
YB1 O6 3.152(5) . 2_554 n
YB2 YB1 3.56645(25) . 1_555 n
YB2 YB1 3.56640(25) . 1_565 n
YB2 YB1 3.56645(25) . 1_665 n
YB2 YB2 3.540290(20) . 8_555 n
YB2 YB2 3.540340(20) . 8_655 n
YB2 YB2 3.540340(20) . 8_665 n
YB2 Mn3 3.344(6) . 1_565 n
YB2 Mn3 3.344(6) . 3_555 n
YB2 Mn3 3.344(6) . 5_665 n
YB2 O4 2.2842(23) . 1_565 n
YB2 O4 2.2843(23) . 3_555 n
YB2 O4 2.2843(23) . 5_665 n
YB2 O5 2.2895(26) . 1_565 n
YB2 O5 2.2895(26) . 3_555 n
YB2 O5 2.2895(26) . 5_665 n
YB2 O7 2.414(4) . 1_555 n
Mn3 YB1 3.347(9) . 2_554 n
Mn3 YB2 3.344(6) . 1_545 n
Mn3 YB2 3.344(6) . 8_655 n
Mn3 O4 1.874(7) . 1_555 n
Mn3 O5 1.892(7) . 4_654 n
Mn3 O6 2.125(10) . 2_554 n
Mn3 O7 2.022(5) . 1_545 n
Mn3 O7 2.022(5) . 8_655 n
O4 YB1 2.255(4) . 1_555 n
O4 YB2 2.2842(23) . 1_545 n
O4 YB2 2.2843(23) . 8_655 n
O4 Mn3 1.874(7) . 1_555 n
O5 YB1 2.258(4) . 1_655 n
O5 YB2 2.2895(26) . 1_545 n
O5 YB2 2.2895(26) . 8_655 n
O5 Mn3 1.892(7) . 4_655 n
O6 YB1 2.541(5) . 1_555 n
O6 YB1 3.152(5) . 2_555 n
O6 Mn3 2.125(10) . 2_555 n
O6 Mn3 2.125(10) . 4_555 n
O6 Mn3 2.125(10) . 6_555 n
O7 YB2 2.414(4) . 1_555 n
O7 Mn3 2.022(5) . 1_565 n
O7 Mn3 2.022(5) . 3_555 n
O7 Mn3 2.022(5) . 5_665 n
